data_7701833
loop_
_publ_author_name
'Freeman, Lucas'
'Walley, Jacob'
'Dickie, Diane Amanda'
'Gilliard, Robert J.'

_publ_section_title
;
 Low-Nuclearity Magnesium Hydride Complexes Stabilized by N-Heterocyclic
 Carbenes
;
_journal_name_full 'Dalton Transactions'
_journal_paper_doi 10.1039/C9DT03915E
_journal_year 2019
_chemical_formula_sum 'C23 H52 Mg N4 Si4'
_chemical_formula_weight 521.35
_chemical_properties_physical Air-sensitive,Moisture-sensitive
_space_group_crystal_system monoclinic
_space_group_IT_number 14
_space_group_name_Hall '-P 2yn'
_space_group_name_H-M_alt 'P 1 21/n 1'
_atom_sites_solution_hydrogens mixed
_atom_sites_solution_primary dual
_audit_update_record
;
2019-08-02 deposited with the CCDC.	2019-11-07 downloaded from the CCDC.
;
_cell_angle_alpha 90
_cell_angle_beta 113.009(2)
_cell_angle_gamma 90
_cell_formula_units_Z 4
_cell_length_a 15.8930(12)
_cell_length_b 12.1252(10)
_cell_length_c 17.9168(13)
_cell_measurement_reflns_used 3206
_cell_measurement_temperature 100.(2)
_cell_measurement_theta_max 28.3412
_cell_measurement_theta_min 2.2235
_cell_volume 3178.0(4)
_computing_cell_refinement 'SAINT V8.38A (Bruker AXS Inc., 2017)'
_computing_data_collection 'Bruker Instrument Service v2017.5.0.0'
_computing_data_reduction 'SAINT V8.38A (Bruker AXS Inc., 2017)'
_computing_structure_refinement 'SHELXL-2018/3 (Sheldrick, 2018)'
_computing_structure_solution 'SHELXT 2014/5 (Sheldrick, 2014)'
_diffrn_ambient_temperature 100.(2)
_diffrn_detector_area_resol_mean 8.3333
_diffrn_measured_fraction_theta_full 0.998
_diffrn_measured_fraction_theta_max 0.998
_diffrn_measurement_device_type 'Bruker Kappa APEXII CCD'
_diffrn_measurement_method '\f and \w scans'
_diffrn_radiation_monochromator graphite
_diffrn_radiation_type 'Mo K\a'
_diffrn_radiation_wavelength 0.71073
_diffrn_reflns_av_R_equivalents 0.0235
_diffrn_reflns_av_unetI/netI 0.0204
_diffrn_reflns_limit_h_max 21
_diffrn_reflns_limit_h_min -20
_diffrn_reflns_limit_k_max 16
_diffrn_reflns_limit_k_min -16
_diffrn_reflns_limit_l_max 23
_diffrn_reflns_limit_l_min -23
_diffrn_reflns_number 35995
_diffrn_reflns_theta_full 28.31
_diffrn_reflns_theta_max 28.31
_diffrn_reflns_theta_min 2.08
_diffrn_source 'fine-focus sealed tube'
_exptl_absorpt_coefficient_mu 0.224
_exptl_absorpt_correction_T_max 0.92
_exptl_absorpt_correction_T_min 0.88
_exptl_absorpt_correction_type multi-scan
_exptl_absorpt_process_details
;
SADABS-2016/2 - Bruker AXS area detector scaling and absorption correction
;
_exptl_crystal_colour colourless
_exptl_crystal_density_diffrn 1.090
_exptl_crystal_density_method 'not measured'
_exptl_crystal_description block
_exptl_crystal_F_000 1144
_exptl_crystal_recrystallization_method 'Re-crystallisation from solvent: hexanes'
_exptl_crystal_size_max 0.597
_exptl_crystal_size_mid 0.465
_exptl_crystal_size_min 0.406
_refine_diff_density_max 0.371
_refine_diff_density_min -0.272
_refine_ls_extinction_method none
_refine_ls_goodness_of_fit_ref 1.044
_refine_ls_hydrogen_treatment mixed
_refine_ls_matrix_type full
_refine_ls_number_parameters 345
_refine_ls_number_reflns 7891
_refine_ls_number_restraints 0
_refine_ls_restrained_S_all 1.044
_refine_ls_R_factor_all 0.0386
_refine_ls_R_factor_gt 0.0287
_refine_ls_shift/su_max 0.001
_refine_ls_shift/su_mean 0.000
_refine_ls_structure_factor_coef Fsqd
_refine_ls_weighting_details 'w=1/[\s^2^(Fo^2^)+(0.0336P)^2^+1.3590P] where P=(Fo^2^+2Fc^2^)/3'
_refine_ls_weighting_scheme calc
_refine_ls_wR_factor_gt 0.0718
_refine_ls_wR_factor_ref 0.0774
_reflns_number_gt 6685
_reflns_number_total 7891
_reflns_threshold_expression 'I > 2\s(I)'
_cod_data_source_file c9dt03915e2.cif
_cod_data_source_block 3
_cod_depositor_comments
;
The following automatic conversions were performed:

data item '_exptl_absorpt_correction_type' value 'Multi-Scan' was
changed to 'multi-scan' in accordance with the
/home/data/users/saulius/crontab/automatic-downloads/rss-feeds/RSC/lib/dictionaries/cif_core.dic
dictionary named 'cif_core.dic' version 2.4.2 last updated on
2011-04-26.

Automatic conversion script
Id: cif_fix_values 6909 2019-04-08 15:41:33Z antanas 
;
_cod_original_sg_symbol_H-M 'P 21/n'
_cod_database_code 7701833

loop_
_space_group_symop_operation_xyz
'x, y, z'
'-x+1/2, y+1/2, -z+1/2'
'-x, -y, -z'
'x-1/2, -y-1/2, z-1/2'

loop_
_atom_site_type_symbol
_atom_site_label
_atom_site_fract_x
_atom_site_fract_y
_atom_site_fract_z
_atom_site_U_iso_or_equiv
_atom_site_adp_type
_atom_site_calc_flag
_atom_site_refinement_flags_adp
_atom_site_refinement_flags_occupancy
_atom_site_refinement_flags_posn
_atom_site_occupancy
_atom_site_disorder_assembly
_atom_site_disorder_group
Si Si1 0.39597(2) 0.59839(3) 0.11575(2) 0.01586(7) Uani d . . . 1.0 . .
Si Si2 0.32336(2) 0.51677(3) 0.22463(2) 0.01572(7) Uani d . . . 1.0 . .
Si Si3 0.75086(2) 0.43391(3) 0.32042(2) 0.01844(8) Uani d . . . 1.0 . .
Si Si4 0.67798(2) 0.58635(3) 0.39762(2) 0.01675(7) Uani d . . . 1.0 . .
Mg Mg1 0.52869(3) 0.43010(3) 0.25925(2) 0.01661(9) Uani d . . . 1.0 . .
N N1 0.51964(7) 0.19297(8) 0.33877(6) 0.0202(2) Uani d . . . 1.0 . .
N N2 0.48337(7) 0.17461(8) 0.21111(6) 0.0174(2) Uani d . . . 1.0 . .
N N3 0.41349(6) 0.50875(8) 0.19480(6) 0.01516(19) Uani d . . . 1.0 . .
N N4 0.65231(7) 0.48746(8) 0.32363(6) 0.0184(2) Uani d . . . 1.0 . .
C C1 0.51107(8) 0.25095(10) 0.27138(7) 0.0181(2) Uani d . . . 1.0 . .
C C2 0.49575(9) 0.08181(10) 0.32076(8) 0.0226(3) Uani d . . . 1.0 . .
C C3 0.49750(11) -0.00437(11) 0.38116(9) 0.0322(3) Uani d . P . 0.870(6) A 1
H H3A 0.560889 -0.025939 0.413134 0.048 Uiso calc U P R 0.870(6) A 1
H H3B 0.462696 -0.06898 0.35259 0.048 Uiso calc U P R 0.870(6) A 1
H H3C 0.470057 0.025395 0.417294 0.048 Uiso calc U P R 0.870(6) A 1
C C3A 0.49750(11) -0.00437(11) 0.38116(9) 0.0322(3) Uani d . P . 0.130(6) A 2
H H3D 0.559527 -0.010451 0.422911 0.048 Uiso calc U P R 0.130(6) A 2
H H3E 0.478924 -0.075482 0.353609 0.048 Uiso calc U P R 0.130(6) A 2
H H3F 0.45519 0.016409 0.406497 0.048 Uiso calc U P R 0.130(6) A 2
C C4 0.47308(8) 0.07068(10) 0.23993(8) 0.0221(3) Uani d . . . 1.0 . .
C C5 0.44408(11) -0.02935(11) 0.18723(10) 0.0338(3) Uani d . . . 1.0 . .
H H5A 0.383371 -0.016892 0.144645 0.051 Uiso calc U . R 1.0 . .
H H5B 0.441828 -0.092964 0.220137 0.051 Uiso calc U . R 1.0 . .
H H5C 0.488033 -0.043764 0.162359 0.051 Uiso calc U . R 1.0 . .
C C6 0.55494(16) 0.24976(16) 0.41931(10) 0.0185(4) Uani d . P . 0.870(6) A 1
H H6 0.579321 0.322859 0.41129 0.022 Uiso calc U P R 0.870(6) A 1
C C6A 0.5226(9) 0.2175(13) 0.4227(6) 0.019(3) Uani d . P . 0.130(6) A 2
H H6A 0.491848 0.159114 0.442422 0.023 Uiso calc U P R 0.130(6) A 2
C C7 0.47792(11) 0.2731(2) 0.44729(11) 0.0283(5) Uani d . P . 0.870(6) A 1
H H7A 0.429832 0.315379 0.405477 0.042 Uiso calc U P R 0.870(6) A 1
H H7B 0.501657 0.315742 0.497753 0.042 Uiso calc U P R 0.870(6) A 1
H H7C 0.452599 0.203261 0.456677 0.042 Uiso calc U P R 0.870(6) A 1
C C7A 0.4848(8) 0.3289(12) 0.4241(8) 0.028(3) Uani d . P . 0.130(6) A 2
H H7D 0.512822 0.382057 0.399576 0.042 Uiso calc U P R 0.130(6) A 2
H H7E 0.498015 0.350322 0.480294 0.042 Uiso calc U P R 0.130(6) A 2
H H7F 0.418463 0.327901 0.393305 0.042 Uiso calc U P R 0.130(6) A 2
C C8 0.6337(2) 0.1886(3) 0.4832(2) 0.0274(6) Uani d . P . 0.870(6) A 1
H H8A 0.610197 0.123459 0.501111 0.041 Uiso calc U P R 0.870(6) A 1
H H8B 0.66414 0.237368 0.529598 0.041 Uiso calc U P R 0.870(6) A 1
H H8C 0.677523 0.165586 0.460084 0.041 Uiso calc U P R 0.870(6) A 1
C C8A 0.6248(19) 0.2168(18) 0.4675(15) 0.034(5) Uani d . P . 0.130(6) A 2
H H8D 0.647816 0.141551 0.468686 0.051 Uiso calc U P R 0.130(6) A 2
H H8E 0.640478 0.242821 0.523108 0.051 Uiso calc U P R 0.130(6) A 2
H H8F 0.652619 0.265484 0.439884 0.051 Uiso calc U P R 0.130(6) A 2
C C9 0.46226(9) 0.19892(10) 0.12482(7) 0.0221(3) Uani d . . . 1.0 . .
H H9 0.473657 0.130336 0.099204 0.026 Uiso calc U . R 1.0 . .
C C10 0.52312(10) 0.28963(12) 0.11438(9) 0.0279(3) Uani d . . . 1.0 . .
H H10A 0.5011(11) 0.3649(13) 0.1235(9) 0.028(4) Uiso d . . . 1.0 . .
H H10B 0.5879(12) 0.2777(14) 0.1498(10) 0.035(4) Uiso d . . . 1.0 . .
H H10C 0.5182(12) 0.2907(15) 0.0591(11) 0.043(5) Uiso d . . . 1.0 . .
C C11 0.36142(9) 0.22825(12) 0.08197(8) 0.0304(3) Uani d . . . 1.0 . .
H H11A 0.323985 0.168085 0.08899 0.046 Uiso calc U . R 1.0 . .
H H11B 0.346766 0.239368 0.024054 0.046 Uiso calc U . R 1.0 . .
H H11C 0.348662 0.296152 0.105328 0.046 Uiso calc U . R 1.0 . .
C C12 0.29774(9) 0.68627(10) 0.11608(8) 0.0226(3) Uani d . . . 1.0 . .
H H12A 0.320495 0.749033 0.154041 0.027 Uiso calc U . R 1.0 . .
H H12B 0.261717 0.715358 0.061158 0.027 Uiso calc U . R 1.0 . .
C C13 0.23881(8) 0.60727(10) 0.14430(8) 0.0215(2) Uani d . . . 1.0 . .
H H13A 0.197921 0.562185 0.09838 0.026 Uiso calc U . R 1.0 . .
H H13B 0.201068 0.649612 0.167033 0.026 Uiso calc U . R 1.0 . .
C C14 0.49990(9) 0.68130(11) 0.12745(8) 0.0260(3) Uani d . . . 1.0 . .
H H14A 0.52277 0.718521 0.180202 0.039 Uiso calc U . R 1.0 . .
H H14B 0.483926 0.736457 0.084121 0.039 Uiso calc U . R 1.0 . .
H H14C 0.547359 0.632285 0.124159 0.039 Uiso calc U . R 1.0 . .
C C15 0.35844(10) 0.53138(12) 0.01295(8) 0.0294(3) Uani d . . . 1.0 . .
H H15A 0.408109 0.485394 0.010696 0.044 Uiso calc U . R 1.0 . .
H H15B 0.343133 0.588511 -0.028975 0.044 Uiso calc U . R 1.0 . .
H H15C 0.304575 0.485373 0.003647 0.044 Uiso calc U . R 1.0 . .
C C16 0.35530(10) 0.58533(12) 0.32633(8) 0.0284(3) Uani d . . . 1.0 . .
H H16A 0.405055 0.544116 0.367316 0.043 Uiso calc U . R 1.0 . .
H H16B 0.302102 0.586481 0.341125 0.043 Uiso calc U . R 1.0 . .
H H16C 0.375352 0.661073 0.323475 0.043 Uiso calc U . R 1.0 . .
C C17 0.27051(10) 0.38002(11) 0.23055(9) 0.0273(3) Uani d . . . 1.0 . .
H H17A 0.239368 0.349971 0.1758 0.041 Uiso calc U . R 1.0 . .
H H17B 0.226209 0.390057 0.255657 0.041 Uiso calc U . R 1.0 . .
H H17C 0.318394 0.328768 0.263275 0.041 Uiso calc U . R 1.0 . .
C C18 0.84328(9) 0.49947(12) 0.41204(9) 0.0287(3) Uani d . . . 1.0 . .
H H18A 0.858014 0.451826 0.460374 0.034 Uiso calc U . R 1.0 . .
H H18B 0.899608 0.511013 0.401953 0.034 Uiso calc U . R 1.0 . .
C C19 0.80381(9) 0.61167(11) 0.42508(9) 0.0278(3) Uani d . . . 1.0 . .
H H19A 0.812917 0.669222 0.389756 0.033 Uiso calc U . R 1.0 . .
H H19B 0.833972 0.635682 0.482261 0.033 Uiso calc U . R 1.0 . .
C C20 0.75622(9) 0.27963(10) 0.32743(9) 0.0258(3) Uani d . . . 1.0 . .
H H20A 0.75163 0.256209 0.378051 0.039 Uiso calc U . R 1.0 . .
H H20B 0.814363 0.254048 0.326641 0.039 Uiso calc U . R 1.0 . .
H H20C 0.705481 0.247983 0.281258 0.039 Uiso calc U . R 1.0 . .
C C21 0.76916(12) 0.47009(13) 0.22604(9) 0.0357(3) Uani d . . . 1.0 . .
H H21A 0.717654 0.442777 0.178491 0.053 Uiso calc U . R 1.0 . .
H H21B 0.825915 0.436024 0.228029 0.053 Uiso calc U . R 1.0 . .
H H21C 0.77347 0.55038 0.222309 0.053 Uiso calc U . R 1.0 . .
C C22 0.66157(10) 0.53508(11) 0.49002(8) 0.0253(3) Uani d . . . 1.0 . .
H H22A 0.596652 0.519687 0.476083 0.038 Uiso calc U . R 1.0 . .
H H22B 0.682429 0.591443 0.532565 0.038 Uiso calc U . R 1.0 . .
H H22C 0.697083 0.467393 0.509588 0.038 Uiso calc U . R 1.0 . .
C C23 0.61072(10) 0.71730(10) 0.36594(8) 0.0293(3) Uani d . . . 1.0 . .
H H23A 0.624855 0.753016 0.323145 0.044 Uiso calc U . R 1.0 . .
H H23B 0.626888 0.766914 0.412658 0.044 Uiso calc U . R 1.0 . .
H H23C 0.545258 0.700468 0.345445 0.044 Uiso calc U . R 1.0 . .

loop_
_atom_site_aniso_label
_atom_site_aniso_U_11
_atom_site_aniso_U_22
_atom_site_aniso_U_33
_atom_site_aniso_U_12
_atom_site_aniso_U_13
_atom_site_aniso_U_23
Si1 0.01600(15) 0.01632(14) 0.01509(15) -0.00005(11) 0.00589(12) 0.00175(11)
Si2 0.01687(15) 0.01466(14) 0.01648(16) 0.00032(11) 0.00743(12) 0.00146(11)
Si3 0.01693(16) 0.01834(15) 0.01998(16) 0.00138(12) 0.00714(13) -0.00122(12)
Si4 0.01739(15) 0.01382(14) 0.01831(16) -0.00199(11) 0.00618(12) -0.00276(11)
Mg1 0.01492(18) 0.01324(17) 0.01724(19) 0.00283(14) 0.00150(15) -0.00240(14)
N1 0.0213(5) 0.0170(5) 0.0194(5) 0.0067(4) 0.0049(4) 0.0004(4)
N2 0.0154(5) 0.0154(4) 0.0200(5) 0.0012(4) 0.0055(4) -0.0040(4)
N3 0.0146(4) 0.0140(4) 0.0161(5) 0.0021(3) 0.0051(4) 0.0018(3)
N4 0.0147(5) 0.0182(5) 0.0196(5) 0.0012(4) 0.0037(4) -0.0047(4)
C1 0.0144(5) 0.0171(5) 0.0187(6) 0.0046(4) 0.0020(4) -0.0027(4)
C2 0.0199(6) 0.0170(5) 0.0322(7) 0.0038(5) 0.0115(5) 0.0014(5)
C3 0.0358(8) 0.0232(6) 0.0424(8) 0.0039(6) 0.0203(7) 0.0079(6)
C3A 0.0358(8) 0.0232(6) 0.0424(8) 0.0039(6) 0.0203(7) 0.0079(6)
C4 0.0184(6) 0.0161(5) 0.0329(7) -0.0012(4) 0.0112(5) -0.0038(5)
C5 0.0375(8) 0.0199(6) 0.0452(9) -0.0080(6) 0.0172(7) -0.0116(6)
C6 0.0170(9) 0.0195(8) 0.0151(7) -0.0011(7) 0.0020(7) -0.0006(6)
C6A 0.008(5) 0.034(6) 0.012(5) -0.002(5) 0.001(4) 0.012(4)
C7 0.0248(8) 0.0343(12) 0.0237(9) 0.0013(7) 0.0073(6) -0.0085(8)
C7A 0.035(6) 0.018(6) 0.024(6) 0.004(5) 0.004(5) -0.007(5)
C8 0.0187(9) 0.0321(17) 0.0235(13) 0.0006(10) -0.0002(8) 0.0093(10)
C8A 0.056(12) 0.022(10) 0.022(11) 0.008(8) 0.013(9) 0.000(7)
C9 0.0243(6) 0.0221(6) 0.0177(6) 0.0042(5) 0.0059(5) -0.0063(5)
C10 0.0284(7) 0.0337(7) 0.0249(7) 0.0057(6) 0.0142(6) 0.0009(6)
C11 0.0253(7) 0.0322(7) 0.0239(7) 0.0018(5) -0.0009(5) -0.0058(5)
C12 0.0218(6) 0.0187(6) 0.0263(6) 0.0051(5) 0.0082(5) 0.0078(5)
C13 0.0160(5) 0.0215(6) 0.0268(6) 0.0036(4) 0.0081(5) 0.0023(5)
C14 0.0253(6) 0.0281(6) 0.0266(7) -0.0056(5) 0.0125(5) 0.0011(5)
C15 0.0372(8) 0.0308(7) 0.0180(6) -0.0042(6) 0.0083(6) -0.0004(5)
C16 0.0357(7) 0.0304(7) 0.0225(6) -0.0020(6) 0.0150(6) -0.0029(5)
C17 0.0303(7) 0.0225(6) 0.0316(7) -0.0044(5) 0.0146(6) 0.0037(5)
C18 0.0160(6) 0.0350(7) 0.0341(7) -0.0041(5) 0.0088(5) -0.0074(6)
C19 0.0237(6) 0.0280(6) 0.0324(7) -0.0105(5) 0.0118(6) -0.0090(5)
C20 0.0194(6) 0.0223(6) 0.0340(7) 0.0055(5) 0.0085(5) 0.0026(5)
C21 0.0516(9) 0.0299(7) 0.0352(8) 0.0055(7) 0.0275(7) 0.0025(6)
C22 0.0326(7) 0.0216(6) 0.0257(7) 0.0000(5) 0.0156(6) -0.0014(5)
C23 0.0384(8) 0.0174(6) 0.0277(7) 0.0036(5) 0.0082(6) -0.0020(5)

loop_
_atom_type_symbol
_atom_type_description
_atom_type_scat_dispersion_real
_atom_type_scat_dispersion_imag
_atom_type_scat_source
C C 0.0033 0.0016 'International Tables Vol C Tables 4.2.6.8 and 6.1.1.4'
H H 0.0000 0.0000 'International Tables Vol C Tables 4.2.6.8 and 6.1.1.4'
Mg Mg 0.0486 0.0363 'International Tables Vol C Tables 4.2.6.8 and 6.1.1.4'
N N 0.0061 0.0033 'International Tables Vol C Tables 4.2.6.8 and 6.1.1.4'
Si Si 0.0817 0.0704 'International Tables Vol C Tables 4.2.6.8 and 6.1.1.4'

loop_
_geom_angle_atom_site_label_1
_geom_angle_atom_site_label_2
_geom_angle_atom_site_label_3
_geom_angle
N3 Si1 C14 113.27(5)
N3 Si1 C15 114.84(6)
C14 Si1 C15 105.61(6)
N3 Si1 C12 102.80(5)
C14 Si1 C12 112.94(6)
C15 Si1 C12 107.44(6)
N3 Si2 C17 114.41(6)
N3 Si2 C16 112.60(6)
C17 Si2 C16 106.98(6)
N3 Si2 C13 103.15(5)
C17 Si2 C13 110.77(6)
C16 Si2 C13 108.85(6)
N4 Si3 C20 113.16(6)
N4 Si3 C21 113.99(6)
C20 Si3 C21 105.95(7)
N4 Si3 C18 102.73(5)
C20 Si3 C18 111.14(6)
C21 Si3 C18 109.97(7)
N4 Si4 C23 115.04(6)
N4 Si4 C22 112.14(6)
C23 Si4 C22 106.73(6)
N4 Si4 C19 102.88(6)
C23 Si4 C19 111.20(7)
C22 Si4 C19 108.76(7)
N4 Mg1 N3 130.62(4)
N4 Mg1 C1 115.06(4)
N3 Mg1 C1 113.92(4)
N4 Mg1 H10A 116.6(4)
N3 Mg1 H10A 79.0(4)
C1 Mg1 H10A 78.4(4)
N4 Mg1 Si2 133.87(3)
N3 Mg1 Si2 26.44(3)
C1 Mg1 Si2 100.38(3)
H10A Mg1 Si2 98.0(4)
N4 Mg1 Si3 25.87(3)
N3 Mg1 Si3 145.02(3)
C1 Mg1 Si3 98.21(3)
H10A Mg1 Si3 95.1(4)
Si2 Mg1 Si3 159.048(15)
C1 N1 C2 111.65(10)
C1 N1 C6 119.28(13)
C2 N1 C6 129.02(13)
C1 N1 C6A 137.3(6)
C2 N1 C6A 108.5(7)
C1 N2 C4 111.70(10)
C1 N2 C9 124.48(10)
C4 N2 C9 123.76(10)
Si2 N3 Si1 109.54(5)
Si2 N3 Mg1 122.56(5)
Si1 N3 Mg1 126.75(6)
Si4 N4 Si3 110.24(6)
Si4 N4 Mg1 125.42(6)
Si3 N4 Mg1 124.01(6)
N1 C1 N2 104.05(10)
N1 C1 Mg1 128.58(8)
N2 C1 Mg1 127.25(9)
C4 C2 N1 106.04(11)
C4 C2 C3 128.68(12)
N1 C2 C3 125.27(12)
C4 C2 C3A 128.68(12)
N1 C2 C3A 125.27(12)
C2 C3 H3A 109.5
C2 C3 H3B 109.5
H3A C3 H3B 109.5
C2 C3 H3C 109.5
H3A C3 H3C 109.5
H3B C3 H3C 109.5
C2 C3A H3D 109.5
C2 C3A H3E 109.5
H3D C3A H3E 109.5
C2 C3A H3F 109.5
H3D C3A H3F 109.5
H3E C3A H3F 109.5
C2 C4 N2 106.54(10)
C2 C4 C5 130.03(12)
N2 C4 C5 123.42(12)
C4 C5 H5A 109.5
C4 C5 H5B 109.5
H5A C5 H5B 109.5
C4 C5 H5C 109.5
H5A C5 H5C 109.5
H5B C5 H5C 109.5
N1 C6 C8 112.97(19)
N1 C6 C7 110.92(17)
C8 C6 C7 112.0(2)
N1 C6 H6 106.8
C8 C6 H6 106.8
C7 C6 H6 106.8
C7A C6A C8A 110.9(17)
C7A C6A N1 109.9(10)
C8A C6A N1 97.8(13)
C7A C6A H6A 112.4
C8A C6A H6A 112.4
N1 C6A H6A 112.4
C6 C7 H7A 109.5
C6 C7 H7B 109.5
H7A C7 H7B 109.5
C6 C7 H7C 109.5
H7A C7 H7C 109.5
H7B C7 H7C 109.5
C6A C7A H7D 109.5
C6A C7A H7E 109.5
H7D C7A H7E 109.5
C6A C7A H7F 109.5
H7D C7A H7F 109.5
H7E C7A H7F 109.5
C6 C8 H8A 109.5
C6 C8 H8B 109.5
H8A C8 H8B 109.5
C6 C8 H8C 109.5
H8A C8 H8C 109.5
H8B C8 H8C 109.5
C6A C8A H8D 109.5
C6A C8A H8E 109.5
H8D C8A H8E 109.5
C6A C8A H8F 109.5
H8D C8A H8F 109.5
H8E C8A H8F 109.5
N2 C9 C10 112.15(10)
N2 C9 C11 109.72(11)
C10 C9 C11 111.27(11)
N2 C9 H9 107.8
C10 C9 H9 107.8
C11 C9 H9 107.8
C9 C10 H10A 110.8(9)
C9 C10 H10B 111.6(10)
H10A C10 H10B 111.6(13)
C9 C10 H10C 109.6(11)
H10A C10 H10C 105.0(14)
H10B C10 H10C 108.1(14)
C9 C11 H11A 109.5
C9 C11 H11B 109.5
H11A C11 H11B 109.5
C9 C11 H11C 109.5
H11A C11 H11C 109.5
H11B C11 H11C 109.5
C13 C12 Si1 104.86(8)
C13 C12 H12A 110.8
Si1 C12 H12A 110.8
C13 C12 H12B 110.8
Si1 C12 H12B 110.8
H12A C12 H12B 108.9
C12 C13 Si2 105.42(8)
C12 C13 H13A 110.7
Si2 C13 H13A 110.7
C12 C13 H13B 110.7
Si2 C13 H13B 110.7
H13A C13 H13B 108.8
Si1 C14 H14A 109.5
Si1 C14 H14B 109.5
H14A C14 H14B 109.5
Si1 C14 H14C 109.5
H14A C14 H14C 109.5
H14B C14 H14C 109.5
Si1 C15 H15A 109.5
Si1 C15 H15B 109.5
H15A C15 H15B 109.5
Si1 C15 H15C 109.5
H15A C15 H15C 109.5
H15B C15 H15C 109.5
Si2 C16 H16A 109.5
Si2 C16 H16B 109.5
H16A C16 H16B 109.5
Si2 C16 H16C 109.5
H16A C16 H16C 109.5
H16B C16 H16C 109.5
Si2 C17 H17A 109.5
Si2 C17 H17B 109.5
H17A C17 H17B 109.5
Si2 C17 H17C 109.5
H17A C17 H17C 109.5
H17B C17 H17C 109.5
C19 C18 Si3 106.00(9)
C19 C18 H18A 110.5
Si3 C18 H18A 110.5
C19 C18 H18B 110.5
Si3 C18 H18B 110.5
H18A C18 H18B 108.7
C18 C19 Si4 105.49(8)
C18 C19 H19A 110.6
Si4 C19 H19A 110.6
C18 C19 H19B 110.6
Si4 C19 H19B 110.6
H19A C19 H19B 108.8
Si3 C20 H20A 109.5
Si3 C20 H20B 109.5
H20A C20 H20B 109.5
Si3 C20 H20C 109.5
H20A C20 H20C 109.5
H20B C20 H20C 109.5
Si3 C21 H21A 109.5
Si3 C21 H21B 109.5
H21A C21 H21B 109.5
Si3 C21 H21C 109.5
H21A C21 H21C 109.5
H21B C21 H21C 109.5
Si4 C22 H22A 109.5
Si4 C22 H22B 109.5
H22A C22 H22B 109.5
Si4 C22 H22C 109.5
H22A C22 H22C 109.5
H22B C22 H22C 109.5
Si4 C23 H23A 109.5
Si4 C23 H23B 109.5
H23A C23 H23B 109.5
Si4 C23 H23C 109.5
H23A C23 H23C 109.5
H23B C23 H23C 109.5

loop_
_geom_bond_atom_site_label_1
_geom_bond_atom_site_label_2
_geom_bond_distance
Si1 N3 1.7194(10)
Si1 C14 1.8742(13)
Si1 C15 1.8841(13)
Si1 C12 1.8922(13)
Si2 N3 1.7162(10)
Si2 C17 1.8805(13)
Si2 C16 1.8830(13)
Si2 C13 1.8892(12)
Si3 N4 1.7172(10)
Si3 C20 1.8746(13)
Si3 C21 1.8764(15)
Si3 C18 1.8972(14)
Si4 N4 1.7142(10)
Si4 C23 1.8740(13)
Si4 C22 1.8795(13)
Si4 C19 1.8885(14)
Mg1 N4 1.9755(11)
Mg1 N3 1.9855(10)
Mg1 C1 2.2118(12)
Mg1 H10A 2.429(16)
N1 C1 1.3572(16)
N1 C2 1.4032(15)
N1 C6 1.4962(18)
N1 C6A 1.515(11)
N2 C1 1.3583(15)
N2 C4 1.3954(16)
N2 C9 1.4780(16)
C2 C4 1.3555(19)
C2 C3 1.4968(18)
C2 C3A 1.4968(18)
C3 H3A 0.98
C3 H3B 0.98
C3 H3C 0.98
C3A H3D 0.98
C3A H3E 0.98
C3A H3F 0.98
C4 C5 1.4950(17)
C5 H5A 0.98
C5 H5B 0.98
C5 H5C 0.98
C6 C8 1.518(3)
C6 C7 1.520(3)
C6 H6 1.0
C6A C7A 1.482(19)
C6A C8A 1.50(3)
C6A H6A 1.0
C7 H7A 0.98
C7 H7B 0.98
C7 H7C 0.98
C7A H7D 0.98
C7A H7E 0.98
C7A H7F 0.98
C8 H8A 0.98
C8 H8B 0.98
C8 H8C 0.98
C8A H8D 0.98
C8A H8E 0.98
C8A H8F 0.98
C9 C10 1.524(2)
C9 C11 1.5239(18)
C9 H9 1.0
C10 H10A 1.013(16)
C10 H10B 0.986(17)
C10 H10C 0.962(18)
C11 H11A 0.98
C11 H11B 0.98
C11 H11C 0.98
C12 C13 1.5559(17)
C12 H12A 0.99
C12 H12B 0.99
C13 H13A 0.99
C13 H13B 0.99
C14 H14A 0.98
C14 H14B 0.98
C14 H14C 0.98
C15 H15A 0.98
C15 H15B 0.98
C15 H15C 0.98
C16 H16A 0.98
C16 H16B 0.98
C16 H16C 0.98
C17 H17A 0.98
C17 H17B 0.98
C17 H17C 0.98
C18 C19 1.5535(19)
C18 H18A 0.99
C18 H18B 0.99
C19 H19A 0.99
C19 H19B 0.99
C20 H20A 0.98
C20 H20B 0.98
C20 H20C 0.98
C21 H21A 0.98
C21 H21B 0.98
C21 H21C 0.98
C22 H22A 0.98
C22 H22B 0.98
C22 H22C 0.98
C23 H23A 0.98
C23 H23B 0.98
C23 H23C 0.98

loop_
_geom_torsion_atom_site_label_1
_geom_torsion_atom_site_label_2
_geom_torsion_atom_site_label_3
_geom_torsion_atom_site_label_4
_geom_torsion
C17 Si2 N3 Si1 128.44(6)
C16 Si2 N3 Si1 -109.13(7)
C13 Si2 N3 Si1 8.05(7)
C17 Si2 N3 Mg1 -63.04(8)
C16 Si2 N3 Mg1 59.39(8)
C13 Si2 N3 Mg1 176.57(6)
C14 Si1 N3 Si2 134.70(6)
C15 Si1 N3 Si2 -103.84(7)
C12 Si1 N3 Si2 12.51(7)
C14 Si1 N3 Mg1 -33.21(9)
C15 Si1 N3 Mg1 88.24(8)
C12 Si1 N3 Mg1 -155.41(7)
C23 Si4 N4 Si3 133.36(7)
C22 Si4 N4 Si3 -104.43(7)
C19 Si4 N4 Si3 12.27(8)
C23 Si4 N4 Mg1 -53.11(9)
C22 Si4 N4 Mg1 69.10(8)
C19 Si4 N4 Mg1 -174.20(7)
C20 Si3 N4 Si4 127.01(7)
C21 Si3 N4 Si4 -111.84(7)
C18 Si3 N4 Si4 7.09(8)
C20 Si3 N4 Mg1 -46.63(9)
C21 Si3 N4 Mg1 74.52(9)
C18 Si3 N4 Mg1 -166.55(7)
C2 N1 C1 N2 -1.22(13)
C6 N1 C1 N2 176.39(13)
C6A N1 C1 N2 -160.1(8)
C2 N1 C1 Mg1 175.12(8)
C6 N1 C1 Mg1 -7.28(18)
C6A N1 C1 Mg1 16.3(8)
C4 N2 C1 N1 1.08(13)
C9 N2 C1 N1 178.32(10)
C4 N2 C1 Mg1 -175.32(8)
C9 N2 C1 Mg1 1.91(16)
C1 N1 C2 C4 0.92(14)
C6 N1 C2 C4 -176.39(15)
C6A N1 C2 C4 165.9(5)
C1 N1 C2 C3 -179.93(12)
C6 N1 C2 C3 2.8(2)
C1 N1 C2 C3A -179.93(12)
C6A N1 C2 C3A -14.9(5)
N1 C2 C4 N2 -0.21(13)
C3 C2 C4 N2 -179.33(12)
C3A C2 C4 N2 -179.33(12)
N1 C2 C4 C5 178.58(13)
C3 C2 C4 C5 -0.5(2)
C3A C2 C4 C5 -0.5(2)
C1 N2 C4 C2 -0.55(14)
C9 N2 C4 C2 -177.81(11)
C1 N2 C4 C5 -179.44(12)
C9 N2 C4 C5 3.30(18)
C1 N1 C6 C8 -128.4(2)
C2 N1 C6 C8 48.7(3)
C1 N1 C6 C7 104.8(2)
C2 N1 C6 C7 -78.0(2)
C1 N1 C6A C7A 18.0(18)
C2 N1 C6A C7A -141.3(12)
C1 N1 C6A C8A -97.7(11)
C2 N1 C6A C8A 103.1(13)
C1 N2 C9 C10 34.16(16)
C4 N2 C9 C10 -148.93(11)
C1 N2 C9 C11 -90.04(14)
C4 N2 C9 C11 86.87(13)
N3 Si1 C12 C13 -33.11(9)
C14 Si1 C12 C13 -155.53(8)
C15 Si1 C12 C13 88.42(9)
Si1 C12 C13 Si2 37.92(9)
N3 Si2 C13 C12 -30.55(9)
C17 Si2 C13 C12 -153.39(9)
C16 Si2 C13 C12 89.24(9)
N4 Si3 C18 C19 -28.49(10)
C20 Si3 C18 C19 -149.79(9)
C21 Si3 C18 C19 93.21(10)
Si3 C18 C19 Si4 35.93(11)
N4 Si4 C19 C18 -31.57(11)
C23 Si4 C19 C18 -155.25(9)
C22 Si4 C19 C18 87.50(10)
